data_7037319
loop_
_publ_author_name
'Dauer, David-R'
'Fl\"ugge, Melchior'
'Herbst-Irmer, Regine'
'Stalke, Dietmar'

_publ_section_title
;
 Bis-(benzothiazol-2-yl)-amines and their metal amides: a structural
 comparison in the solid state.
;
_journal_issue 14
_journal_name_full 'Dalton transactions (Cambridge, England : 2003)'
_journal_page_first 6136
_journal_page_last 6148
_journal_paper_doi 10.1039/c5dt03911h
_journal_volume 45
_journal_year 2016
_chemical_formula_moiety 'C23.92 H30.33 Al2 N3 O2 S2'
_chemical_formula_sum 'C23.92 H30.33 Al2 N3 O2 S2'
_chemical_formula_weight 509.92
_chemical_name_common OMebth2NAlMe2_AlMe3
_chemical_name_systematic '[Me2Al{(4-OMe-NCSC6H3)2N}AlMe3]'
_chemical_properties_physical 'Air-sensitive, Moisture-sensitive, Oxygen-sensitive'
_space_group_crystal_system monoclinic
_space_group_IT_number 14
_space_group_name_Hall '-P 2ybc'
_space_group_name_H-M_alt 'P 1 21/c 1'
_symmetry_space_group_name_Hall '-P 2ybc'
_symmetry_space_group_name_H-M 'P 1 21/c 1'
_atom_sites_solution_hydrogens geom
_audit_creation_method SHELXL-2013
_audit_update_record
;
2015-07-06 deposited with the CCDC.
2015-11-19 downloaded from the CCDC.
;
_cell_angle_alpha 90
_cell_angle_beta 95.96(2)
_cell_angle_gamma 90
_cell_formula_units_Z 4
_cell_length_a 11.136(2)
_cell_length_b 17.335(3)
_cell_length_c 14.122(2)
_cell_measurement_reflns_used 6597
_cell_measurement_temperature 100(2)
_cell_measurement_theta_max 26.48
_cell_measurement_theta_min 2.18
_cell_volume 2711.4(8)
_computing_cell_refinement 'SAINT V8.30C'
_computing_data_collection 'APEX2 v2012.2'
_computing_data_reduction 'SAINT V8.30C'
_computing_molecular_graphics 'XP Version 5.1'
_computing_structure_refinement 'SHELXL-2014 (Sheldrick, 2014)'
_diffrn_ambient_temperature 100(2)
_diffrn_measured_fraction_theta_full 0.999
_diffrn_measured_fraction_theta_max 0.997
_diffrn_measurement_device_type 'Bruker Smart APEX II Quazar'
_diffrn_measurement_method 'omega and phi scans'
_diffrn_radiation_type MoK\a
_diffrn_radiation_wavelength 0.71073
_diffrn_reflns_av_R_equivalents 0.0351
_diffrn_reflns_av_unetI/netI 0.0313
_diffrn_reflns_Laue_measured_fraction_full 0.999
_diffrn_reflns_Laue_measured_fraction_max 0.997
_diffrn_reflns_limit_h_max 13
_diffrn_reflns_limit_h_min -13
_diffrn_reflns_limit_k_max 21
_diffrn_reflns_limit_k_min -21
_diffrn_reflns_limit_l_max 16
_diffrn_reflns_limit_l_min -17
_diffrn_reflns_number 23794
_diffrn_reflns_point_group_measured_fraction_full 0.999
_diffrn_reflns_point_group_measured_fraction_max 0.997
_diffrn_reflns_theta_full 25.242
_diffrn_reflns_theta_max 26.499
_diffrn_reflns_theta_min 1.839
_diffrn_source 'INCOATEC Mo Microsource'
_exptl_absorpt_coefficient_mu 0.286
_exptl_absorpt_correction_T_max 0.7454
_exptl_absorpt_correction_T_min 0.6604
_exptl_absorpt_correction_type multi-scan
_exptl_absorpt_process_details SADABS-2014/3
_exptl_crystal_colour yellow
_exptl_crystal_density_diffrn 1.249
_exptl_crystal_description plate
_exptl_crystal_F_000 1075
_exptl_crystal_preparation Luminescent
_exptl_crystal_recrystallization_method 'Re-crystallisation from solvent: toluene'
_exptl_crystal_size_max 0.132
_exptl_crystal_size_mid 0.128
_exptl_crystal_size_min 0.086
_refine_diff_density_max 0.730
_refine_diff_density_min -0.666
_refine_diff_density_rms 0.065
_refine_ls_extinction_method none
_refine_ls_goodness_of_fit_ref 1.041
_refine_ls_hydrogen_treatment constr
_refine_ls_matrix_type full
_refine_ls_number_parameters 614
_refine_ls_number_reflns 5593
_refine_ls_number_restraints 5376
_refine_ls_restrained_S_all 0.831
_refine_ls_R_factor_all 0.0588
_refine_ls_R_factor_gt 0.0432
_refine_ls_shift/su_max 0.001
_refine_ls_shift/su_mean 0.000
_refine_ls_structure_factor_coef Fsqd
_refine_ls_weighting_details 'w=1/[\s^2^(Fo^2^)+(0.0761P)^2^+1.7063P] where P=(Fo^2^+2Fc^2^)/3'
_refine_ls_weighting_scheme calc
_refine_ls_wR_factor_gt 0.1228
_refine_ls_wR_factor_ref 0.1351
_reflns_Friedel_coverage 0.000
_reflns_number_gt 4304
_reflns_number_total 5593
_reflns_threshold_expression 'I > 2\s(I)'
_cod_data_source_file c5dt03911h2.cif
_cod_data_source_block compound7
_cod_depositor_comments 'Adding full bibliography for 7037314--7037320.cif.'
_cod_database_code 7037319
_shelx_space_group_comment
;
The symmetry employed for this shelxl refinement is uniquely defined
by the following loop, which should always be used as a source of
symmetry information in preference to the above space-group names.
They are only intended as comments.
;
_shelx_estimated_absorpt_t_min 0.963
_shelx_estimated_absorpt_t_max 0.976
_shelxl_version_number 2013-4

loop_
_space_group_symop_operation_xyz
'x, y, z'
'-x, y+1/2, -z+1/2'
'-x, -y, -z'
'x, -y-1/2, z-1/2'

loop_
_atom_site_label
_atom_site_type_symbol
_atom_site_fract_x
_atom_site_fract_y
_atom_site_fract_z
_atom_site_U_iso_or_equiv
_atom_site_adp_type
_atom_site_occupancy
_atom_site_site_symmetry_order
_atom_site_calc_flag
_atom_site_refinement_flags_posn
_atom_site_refinement_flags_adp
_atom_site_refinement_flags_occupancy
_atom_site_disorder_assembly
_atom_site_disorder_group
Al1 Al -0.11568(6) 0.64849(4) 0.28480(5) 0.01564(17) Uani 0.9413(10) 1 d D U P A 1
C1M C -0.1171(2) 0.64789(13) 0.14586(17) 0.0241(5) Uani 0.9413(10) 1 d D U P A 1
H1MA H -0.1582 0.6013 0.1199 0.036 Uiso 0.9413(10) 1 calc R U P A 1
H1MB H -0.0339 0.6484 0.1290 0.036 Uiso 0.9413(10) 1 calc R U P A 1
H1MC H -0.1599 0.6936 0.1192 0.036 Uiso 0.9413(10) 1 calc R U P A 1
C2M C -0.2517(2) 0.65077(13) 0.36322(17) 0.0219(5) Uani 0.9413(10) 1 d D U P A 1
H2MA H -0.3278 0.6523 0.3217 0.033 Uiso 0.9413(10) 1 calc R U P A 1
H2MB H -0.2453 0.6967 0.4039 0.033 Uiso 0.9413(10) 1 calc R U P A 1
H2MC H -0.2496 0.6044 0.4031 0.033 Uiso 0.9413(10) 1 calc R U P A 1
N1' N 0.17531(16) 0.65016(10) 0.38764(13) 0.0175(4) Uani 0.9413(10) 1 d D U P A 1
C1 C 0.11260(19) 0.58230(12) 0.38174(15) 0.0157(4) Uani 0.9413(10) 1 d D U P A 1
S1 S 0.18147(5) 0.50206(3) 0.43913(4) 0.01851(15) Uani 0.9413(10) 1 d D U P A 1
C2 C 0.05487(19) 0.44638(13) 0.40449(15) 0.0184(4) Uani 0.9413(10) 1 d D U P A 1
C3 C 0.0353(2) 0.36772(13) 0.42084(16) 0.0211(5) Uani 0.9413(10) 1 d D U P A 1
H3 H 0.0940 0.3371 0.4571 0.025 Uiso 0.9413(10) 1 calc R U P A 1
C4 C -0.0729(2) 0.33676(13) 0.38192(18) 0.0230(5) Uani 0.9413(10) 1 d D U P A 1
H4 H -0.0889 0.2838 0.3924 0.028 Uiso 0.9413(10) 1 calc R U P A 1
C5 C -0.1599(2) 0.38097(13) 0.32747(16) 0.0208(5) Uani 0.9413(10) 1 d D U P A 1
H5 H -0.2336 0.3579 0.3019 0.025 Uiso 0.9413(10) 1 calc R U P A 1
C6 C -0.13880(19) 0.45846(12) 0.31075(15) 0.0174(4) Uani 0.9413(10) 1 d D U P A 1
C7 C -0.03099(19) 0.49164(12) 0.35208(15) 0.0161(4) Uani 0.9413(10) 1 d D U P A 1
N1 N 0.00105(15) 0.56939(10) 0.34064(12) 0.0152(4) Uani 0.9413(10) 1 d D U P A 1
O1 O -0.21259(14) 0.50704(9) 0.25600(12) 0.0228(4) Uani 0.9413(10) 1 d D U P A 1
C15 C -0.3270(2) 0.47765(14) 0.21530(18) 0.0268(5) Uani 0.9413(10) 1 d D U P A 1
H15A H -0.3725 0.5189 0.1804 0.040 Uiso 0.9413(10) 1 calc R U P A 1
H15B H -0.3727 0.4586 0.2662 0.040 Uiso 0.9413(10) 1 calc R U P A 1
H15C H -0.3138 0.4353 0.1716 0.040 Uiso 0.9413(10) 1 calc R U P A 1
C8 C 0.11194(18) 0.71766(12) 0.37904(15) 0.0157(4) Uani 0.9413(10) 1 d D U P A 1
S2 S 0.18062(5) 0.79973(3) 0.43261(4) 0.02012(16) Uani 0.9413(10) 1 d D U P A 1
C9 C 0.0529(2) 0.85395(13) 0.39565(16) 0.0185(5) Uani 0.9413(10) 1 d D U P A 1
C10 C 0.0343(2) 0.93306(13) 0.40708(16) 0.0230(5) Uani 0.9413(10) 1 d D U P A 1
H10 H 0.0938 0.9648 0.4408 0.028 Uiso 0.9413(10) 1 calc R U P A 1
C11 C -0.0745(2) 0.96299(13) 0.36704(16) 0.0245(5) Uani 0.9413(10) 1 d D U P A 1
H11 H -0.0907 1.0162 0.3754 0.029 Uiso 0.9413(10) 1 calc R U P A 1
C12 C -0.1612(2) 0.91753(13) 0.31478(17) 0.0235(5) Uani 0.9413(10) 1 d D U P A 1
H12 H -0.2345 0.9401 0.2876 0.028 Uiso 0.9413(10) 1 calc R U P A 1
C13 C -0.1403(2) 0.83954(12) 0.30259(17) 0.0183(5) Uani 0.9413(10) 1 d D U P A 1
C14 C -0.03271(19) 0.80688(12) 0.34591(15) 0.0164(4) Uani 0.9413(10) 1 d D U P A 1
N2 N 0.00042(16) 0.72893(10) 0.33823(12) 0.0159(4) Uani 0.9413(10) 1 d D U P A 1
O2 O -0.21330(14) 0.78944(9) 0.24958(12) 0.0230(4) Uani 0.9413(10) 1 d D U P A 1
C16 C -0.3237(2) 0.81858(15) 0.2008(2) 0.0299(6) Uani 0.9413(10) 1 d D U P A 1
H16A H -0.3051 0.8592 0.1563 0.045 Uiso 0.9413(10) 1 calc R U P A 1
H16B H -0.3742 0.8398 0.2473 0.045 Uiso 0.9413(10) 1 calc R U P A 1
H16C H -0.3669 0.7766 0.1656 0.045 Uiso 0.9413(10) 1 calc R U P A 1
Al2 Al 0.36065(6) 0.65029(4) 0.38636(5) 0.01758(17) Uani 0.9413(10) 1 d D U P A 1
C3M C 0.3932(3) 0.7377(2) 0.3040(3) 0.0536(9) Uani 0.9413(10) 1 d D U P A 1
H3MA H 0.4719 0.7305 0.2799 0.080 Uiso 0.9413(10) 1 calc R U P A 1
H3MB H 0.3938 0.7857 0.3406 0.080 Uiso 0.9413(10) 1 calc R U P A 1
H3MC H 0.3301 0.7404 0.2503 0.080 Uiso 0.9413(10) 1 calc R U P A 1
C4M C 0.3990(3) 0.55661(19) 0.3185(3) 0.0640(9) Uani 0.9413(10) 1 d D U P A 1
H4MA H 0.3336 0.5455 0.2684 0.096 Uiso 0.9413(10) 1 calc R U P A 1
H4MB H 0.4080 0.5133 0.3632 0.096 Uiso 0.9413(10) 1 calc R U P A 1
H4MC H 0.4746 0.5641 0.2898 0.096 Uiso 0.9413(10) 1 calc R U P A 1
C5M C 0.4252(3) 0.6548(2) 0.5210(2) 0.0516(9) Uani 0.9413(10) 1 d D U P A 1
H5MA H 0.5134 0.6585 0.5258 0.077 Uiso 0.9413(10) 1 calc R U P A 1
H5MB H 0.4019 0.6081 0.5536 0.077 Uiso 0.9413(10) 1 calc R U P A 1
H5MC H 0.3924 0.7002 0.5508 0.077 Uiso 0.9413(10) 1 calc R U P A 1
Al1A Al 0.1180(9) 0.5537(6) 0.2119(7) 0.0220(16) Uani 0.0587(10) 1 d D U P A 2
C1MA C 0.115(3) 0.560(2) 0.3508(12) 0.024(2) Uani 0.0587(10) 1 d D U P A 2
H1MD H 0.0317 0.5597 0.3662 0.036 Uiso 0.0587(10) 1 calc R U P A 2
H1ME H 0.1551 0.6077 0.3745 0.036 Uiso 0.0587(10) 1 calc R U P A 2
H1MF H 0.1584 0.5155 0.3810 0.036 Uiso 0.0587(10) 1 calc R U P A 2
C2MA C 0.253(2) 0.552(2) 0.132(2) 0.029(2) Uani 0.0587(10) 1 d D U P A 2
H2MD H 0.2209 0.5481 0.0650 0.043 Uiso 0.0587(10) 1 calc R U P A 2
H2ME H 0.3040 0.5066 0.1492 0.043 Uiso 0.0587(10) 1 calc R U P A 2
H2MF H 0.3008 0.5988 0.1426 0.043 Uiso 0.0587(10) 1 calc R U P A 2
N1'A N -0.1741(14) 0.5505(8) 0.107(2) 0.022(2) Uani 0.0587(10) 1 d D U P A 2
C1A C -0.1093(14) 0.4839(8) 0.1178(15) 0.022(2) Uani 0.0587(10) 1 d D U P A 2
S1A S -0.1790(8) 0.4011(5) 0.0676(6) 0.0236(17) Uani 0.0587(10) 1 d D U P A 2
C2A C -0.0529(15) 0.3466(10) 0.1088(11) 0.022(3) Uani 0.0587(10) 1 d D U P A 2
C3A C -0.033(2) 0.2673(11) 0.0958(19) 0.022(3) Uani 0.0587(10) 1 d D U P A 2
H3A H -0.0905 0.2355 0.0599 0.027 Uiso 0.0587(10) 1 calc R U P A 2
C4A C 0.075(2) 0.2384(13) 0.138(2) 0.024(3) Uani 0.0587(10) 1 d D U P A 2
H4A H 0.0914 0.1849 0.1331 0.029 Uiso 0.0587(10) 1 calc R U P A 2
C5A C 0.161(2) 0.2856(13) 0.189(2) 0.025(3) Uani 0.0587(10) 1 d D U P A 2
H5A H 0.2336 0.2631 0.2186 0.030 Uiso 0.0587(10) 1 calc R U P A 2
C6A C 0.143(2) 0.3646(13) 0.198(2) 0.024(2) Uani 0.0587(10) 1 d D U P A 2
C7A C 0.0331(17) 0.3948(10) 0.1561(18) 0.023(2) Uani 0.0587(10) 1 d D U P A 2
N1A N 0.0007(15) 0.4726(9) 0.1608(16) 0.023(2) Uani 0.0587(10) 1 d D U P A 2
O1A O 0.2160(18) 0.4136(12) 0.2528(17) 0.025(2) Uani 0.0587(10) 1 d D U P A 2
C15A C 0.325(2) 0.384(2) 0.303(2) 0.025(3) Uani 0.0587(10) 1 d D U P A 2
H15D H 0.3680 0.4259 0.3395 0.037 Uiso 0.0587(10) 1 calc R U P A 2
H15E H 0.3773 0.3628 0.2578 0.037 Uiso 0.0587(10) 1 calc R U P A 2
H15F H 0.3055 0.3434 0.3473 0.037 Uiso 0.0587(10) 1 calc R U P A 2
C8A C -0.1086(14) 0.6173(9) 0.1123(15) 0.021(2) Uani 0.0587(10) 1 d D U P A 2
S2A S -0.1822(7) 0.6979(5) 0.0557(6) 0.0210(16) Uani 0.0587(10) 1 d D U P A 2
C9A C -0.0568(14) 0.7545(9) 0.0920(10) 0.021(2) Uani 0.0587(10) 1 d D U P A 2
C10A C -0.040(2) 0.8337(11) 0.075(2) 0.022(3) Uani 0.0587(10) 1 d D U P A 2
H10A H -0.1003 0.8644 0.0406 0.027 Uiso 0.0587(10) 1 calc R U P A 2
C11A C 0.070(2) 0.8635(14) 0.112(2) 0.024(3) Uani 0.0587(10) 1 d D U P A 2
H11A H 0.0853 0.9164 0.1001 0.029 Uiso 0.0587(10) 1 calc R U P A 2
C12A C 0.160(2) 0.8211(12) 0.164(2) 0.024(2) Uani 0.0587(10) 1 d D U P A 2
H12A H 0.2337 0.8451 0.1884 0.028 Uiso 0.0587(10) 1 calc R U P A 2
C13A C 0.1406(18) 0.7432(11) 0.1818(19) 0.024(2) Uani 0.0587(10) 1 d D U P A 2
C14A C 0.0319(16) 0.7095(10) 0.1414(18) 0.022(2) Uani 0.0587(10) 1 d D U P A 2
N2A N 0.0011(14) 0.6318(9) 0.1545(16) 0.0236(19) Uani 0.0587(10) 1 d D U P A 2
O2A O 0.2147(18) 0.6947(12) 0.2362(17) 0.026(2) Uani 0.0587(10) 1 d D U P A 2
C16A C 0.331(3) 0.721(2) 0.280(3) 0.027(2) Uani 0.0587(10) 1 d D U P A 2
H16D H 0.3716 0.6790 0.3164 0.040 Uiso 0.0587(10) 1 calc R U P A 2
H16E H 0.3187 0.7644 0.3227 0.040 Uiso 0.0587(10) 1 calc R U P A 2
H16F H 0.3801 0.7381 0.2304 0.040 Uiso 0.0587(10) 1 calc R U P A 2
Al2A Al -0.3596(9) 0.5510(6) 0.1115(8) 0.0216(18) Uani 0.0587(10) 1 d D U P A 2
C3MA C -0.397(3) 0.4573(14) 0.180(2) 0.026(3) Uani 0.0587(10) 1 d D U P A 2
H3MD H -0.3660 0.4624 0.2473 0.038 Uiso 0.0587(10) 1 calc R U P A 2
H3ME H -0.3591 0.4128 0.1525 0.038 Uiso 0.0587(10) 1 calc R U P A 2
H3MF H -0.4847 0.4499 0.1749 0.038 Uiso 0.0587(10) 1 calc R U P A 2
C4MA C -0.417(4) 0.548(2) -0.0231(15) 0.022(4) Uani 0.0587(10) 1 d D U P A 2
H4MD H -0.3958 0.5958 -0.0535 0.033 Uiso 0.0587(10) 1 calc R U P A 2
H4ME H -0.5050 0.5412 -0.0306 0.033 Uiso 0.0587(10) 1 calc R U P A 2
H4MF H -0.3794 0.5041 -0.0531 0.033 Uiso 0.0587(10) 1 calc R U P A 2
C5MA C -0.397(3) 0.6471(13) 0.175(2) 0.024(3) Uani 0.0587(10) 1 d D U P A 2
H5MD H -0.3658 0.6445 0.2423 0.036 Uiso 0.0587(10) 1 calc R U P A 2
H5ME H -0.4852 0.6542 0.1697 0.036 Uiso 0.0587(10) 1 calc R U P A 2
H5MF H -0.3603 0.6905 0.1445 0.036 Uiso 0.0587(10) 1 calc R U P A 2
C1T C 0.5079(6) 0.5456(4) 0.0127(4) 0.0419(12) Uani 0.417(3) 1 d D U P B -1
C2T C 0.4172(13) 0.4977(6) 0.0405(13) 0.0403(15) Uani 0.417(3) 1 d D U P B -1
H2T H 0.3529 0.5181 0.0721 0.048 Uiso 0.417(3) 1 calc R U P B -1
C3T C 0.4232(7) 0.4180(4) 0.0204(5) 0.0463(14) Uani 0.417(3) 1 d D U P B -1
H3T H 0.3630 0.3844 0.0399 0.056 Uiso 0.417(3) 1 calc R U P B -1
C4T C 0.5160(8) 0.3876(6) -0.0274(7) 0.0529(17) Uani 0.417(3) 1 d D U P B -1
H4T H 0.5215 0.3337 -0.0386 0.063 Uiso 0.417(3) 1 calc R U P B -1
C5T C 0.5975(7) 0.4370(4) -0.0573(5) 0.0535(14) Uani 0.417(3) 1 d D U P B -1
H5T H 0.6589 0.4177 -0.0929 0.064 Uiso 0.417(3) 1 calc R U P B -1
C6T C 0.5942(13) 0.5144(6) -0.0379(13) 0.0457(16) Uani 0.417(3) 1 d D U P B -1
H6T H 0.6535 0.5472 -0.0603 0.055 Uiso 0.417(3) 1 calc R U P B -1
C7T C 0.5118(9) 0.6301(6) 0.0393(9) 0.059(2) Uani 0.417(3) 1 d D U P B -1
H7TA H 0.5324 0.6607 -0.0150 0.088 Uiso 0.417(3) 1 calc R U P B -1
H7TB H 0.5729 0.6382 0.0935 0.088 Uiso 0.417(3) 1 calc R U P B -1
H7TC H 0.4326 0.6461 0.0567 0.088 Uiso 0.417(3) 1 calc R U P B -1

loop_
_atom_site_aniso_label
_atom_site_aniso_U_11
_atom_site_aniso_U_22
_atom_site_aniso_U_33
_atom_site_aniso_U_23
_atom_site_aniso_U_13
_atom_site_aniso_U_12
Al1 0.0142(3) 0.0152(3) 0.0170(3) 0.0005(2) -0.0006(2) 0.0002(2)
C1M 0.0291(12) 0.0206(11) 0.0218(12) 0.0002(9) -0.0016(9) 0.0001(9)
C2M 0.0171(10) 0.0231(11) 0.0250(12) 0.0038(9) 0.0002(9) 0.0015(8)
N1' 0.0130(8) 0.0199(9) 0.0196(9) 0.0008(7) 0.0019(7) -0.0004(7)
C1 0.0152(10) 0.0187(11) 0.0136(10) 0.0006(8) 0.0041(8) 0.0028(8)
S1 0.0157(3) 0.0205(3) 0.0192(3) 0.0040(2) 0.0007(2) 0.0038(2)
C2 0.0198(10) 0.0202(10) 0.0160(10) -0.0001(8) 0.0051(8) 0.0033(9)
C3 0.0286(12) 0.0186(11) 0.0162(11) 0.0034(9) 0.0033(9) 0.0057(9)
C4 0.0348(13) 0.0161(11) 0.0191(12) 0.0000(10) 0.0077(10) -0.0012(10)
C5 0.0254(11) 0.0190(11) 0.0184(11) -0.0026(9) 0.0046(9) -0.0043(9)
C6 0.0200(10) 0.0176(10) 0.0150(10) -0.0002(8) 0.0037(8) 0.0009(8)
C7 0.0195(10) 0.0153(10) 0.0142(10) 0.0001(8) 0.0055(8) 0.0009(8)
N1 0.0143(8) 0.0155(8) 0.0160(9) 0.0003(7) 0.0025(7) -0.0002(7)
O1 0.0202(8) 0.0199(8) 0.0267(9) 0.0009(6) -0.0054(6) -0.0019(6)
C15 0.0216(12) 0.0277(12) 0.0293(13) -0.0060(10) -0.0052(10) -0.0017(10)
C8 0.0159(10) 0.0171(10) 0.0144(10) 0.0002(8) 0.0034(8) -0.0036(8)
S2 0.0189(3) 0.0201(3) 0.0209(3) -0.0018(2) -0.0002(2) -0.0051(2)
C9 0.0230(11) 0.0192(11) 0.0141(11) 0.0005(8) 0.0055(9) -0.0019(9)
C10 0.0329(13) 0.0188(11) 0.0182(11) -0.0021(9) 0.0066(9) -0.0053(9)
C11 0.0399(14) 0.0142(11) 0.0210(12) -0.0012(9) 0.0107(10) 0.0001(10)
C12 0.0283(12) 0.0196(12) 0.0236(12) 0.0030(9) 0.0071(10) 0.0064(9)
C13 0.0215(11) 0.0164(12) 0.0176(11) 0.0015(9) 0.0054(8) 0.0006(9)
C14 0.0212(11) 0.0152(10) 0.0136(10) -0.0003(8) 0.0060(8) -0.0008(8)
N2 0.0151(9) 0.0160(9) 0.0165(9) 0.0010(7) 0.0014(7) -0.0002(7)
O2 0.0209(8) 0.0178(8) 0.0287(9) 0.0009(7) -0.0056(7) 0.0027(6)
C16 0.0205(12) 0.0273(12) 0.0403(15) 0.0105(11) -0.0051(10) 0.0012(10)
Al2 0.0129(3) 0.0182(3) 0.0213(4) -0.0001(3) 0.0004(3) -0.0008(2)
C3M 0.0374(16) 0.0575(19) 0.071(2) 0.0336(16) 0.0320(15) 0.0174(14)
C4M 0.0457(17) 0.0542(18) 0.101(2) -0.0365(18) 0.0482(17) -0.0201(15)
C5M 0.0249(14) 0.098(3) 0.0301(15) 0.0075(16) -0.0079(12) -0.0091(15)
Al1A 0.022(3) 0.020(3) 0.024(3) 0.003(3) 0.005(3) 0.002(3)
C1MA 0.023(3) 0.024(3) 0.025(4) 0.002(3) 0.006(3) -0.001(3)
C2MA 0.027(4) 0.031(4) 0.028(4) 0.002(4) 0.002(4) 0.000(4)
N1'A 0.022(4) 0.020(4) 0.024(4) -0.001(4) 0.001(4) 0.000(4)
C1A 0.023(4) 0.021(4) 0.023(4) 0.000(4) 0.003(4) 0.000(4)
S1A 0.024(3) 0.020(3) 0.026(3) 0.000(3) 0.002(3) -0.005(3)
C2A 0.025(4) 0.020(4) 0.022(4) 0.000(4) 0.004(4) -0.002(4)
C3A 0.025(6) 0.021(6) 0.021(6) 0.001(6) 0.002(6) -0.002(6)
C4A 0.029(6) 0.021(6) 0.022(6) -0.006(6) 0.005(6) 0.000(6)
C5A 0.027(5) 0.026(5) 0.023(5) 0.000(5) 0.005(5) 0.001(5)
C6A 0.023(4) 0.024(4) 0.024(4) 0.001(4) 0.002(4) 0.000(4)
C7A 0.025(4) 0.022(4) 0.023(4) 0.000(4) 0.002(4) 0.001(4)
N1A 0.023(3) 0.021(3) 0.024(3) 0.000(3) 0.003(3) -0.001(3)
O1A 0.025(4) 0.025(4) 0.025(4) -0.001(4) 0.004(4) 0.000(4)
C15A 0.025(5) 0.025(5) 0.025(5) -0.001(5) 0.006(4) 0.000(4)
C8A 0.020(3) 0.019(3) 0.022(3) 0.002(3) 0.003(3) -0.003(3)
S2A 0.019(3) 0.021(3) 0.022(3) 0.002(3) 0.000(3) -0.001(3)
C9A 0.021(4) 0.020(4) 0.023(4) 0.003(4) 0.002(4) 0.000(4)
C10A 0.024(5) 0.020(5) 0.023(5) 0.002(5) 0.001(4) 0.000(5)
C11A 0.027(4) 0.021(4) 0.025(4) 0.002(4) 0.006(4) 0.000(4)
C12A 0.024(4) 0.022(4) 0.025(4) 0.002(4) 0.002(4) -0.002(4)
C13A 0.023(4) 0.023(4) 0.026(4) 0.001(4) 0.004(4) -0.002(4)
C14A 0.022(4) 0.021(4) 0.023(4) 0.002(3) 0.003(3) 0.000(3)
N2A 0.022(3) 0.023(3) 0.026(3) 0.001(3) 0.002(3) 0.001(3)
O2A 0.024(4) 0.026(4) 0.027(4) 0.000(4) 0.001(4) -0.003(4)
C16A 0.025(4) 0.028(4) 0.028(4) 0.000(4) 0.002(4) -0.004(4)
Al2A 0.018(3) 0.020(3) 0.026(4) 0.000(3) 0.000(3) 0.001(3)
C3MA 0.026(5) 0.023(5) 0.027(5) 0.002(5) 0.002(5) -0.001(5)
C4MA 0.023(6) 0.020(6) 0.023(6) -0.001(6) 0.000(6) 0.001(6)
C5MA 0.023(5) 0.023(5) 0.026(5) -0.002(4) 0.001(4) -0.003(4)
C1T 0.035(3) 0.058(3) 0.029(2) 0.012(2) -0.010(2) 0.002(2)
C2T 0.033(3) 0.060(3) 0.026(3) 0.009(3) -0.004(2) 0.000(2)
C3T 0.046(3) 0.059(3) 0.030(3) 0.009(2) -0.013(2) -0.003(3)
C4T 0.051(3) 0.063(3) 0.038(3) -0.001(3) -0.024(3) 0.009(3)
C5T 0.045(3) 0.078(3) 0.035(3) 0.003(3) -0.008(2) 0.017(3)
C6T 0.035(3) 0.073(3) 0.029(3) 0.014(3) -0.002(2) 0.004(3)
C7T 0.050(4) 0.060(3) 0.059(4) 0.009(3) -0.026(4) 0.000(3)

loop_
_atom_type_symbol
_atom_type_description
_atom_type_scat_dispersion_real
_atom_type_scat_dispersion_imag
_atom_type_scat_source
C C 0.0033 0.0016 'International Tables Vol C Tables 4.2.6.8 and 6.1.1.4'
H H 0.0000 0.0000 'International Tables Vol C Tables 4.2.6.8 and 6.1.1.4'
N N 0.0061 0.0033 'International Tables Vol C Tables 4.2.6.8 and 6.1.1.4'
O O 0.0106 0.0060 'International Tables Vol C Tables 4.2.6.8 and 6.1.1.4'
Al Al 0.0645 0.0514 'International Tables Vol C Tables 4.2.6.8 and 6.1.1.4'
S S 0.1246 0.1234 'International Tables Vol C Tables 4.2.6.8 and 6.1.1.4'

loop_
_geom_angle_atom_site_label_1
_geom_angle_atom_site_label_2
_geom_angle_atom_site_label_3
_geom_angle
C1M Al1 C2M 129.57(11)
C1M Al1 N1 109.22(9)
C2M Al1 N1 107.42(9)
C1M Al1 N2 108.64(9)
C2M Al1 N2 106.23(9)
N1 Al1 N2 87.75(8)
C8 N1' C1 118.44(18)
C8 N1' Al2 120.40(14)
C1 N1' Al2 120.34(14)
N1 C1 N1' 128.17(19)
N1 C1 S1 114.35(16)
N1' C1 S1 117.41(16)
C2 S1 C1 90.42(10)
C7 C2 C3 121.7(2)
C7 C2 S1 109.26(16)
C3 C2 S1 128.97(18)
C4 C3 C2 117.1(2)
C3 C4 C5 122.1(2)
C6 C5 C4 120.2(2)
O1 C6 C5 126.4(2)
O1 C6 C7 115.03(18)
C5 C6 C7 118.6(2)
C2 C7 C6 120.1(2)
C2 C7 N1 115.66(19)
C6 C7 N1 124.13(19)
C1 N1 C7 110.26(17)
C1 N1 Al1 126.56(14)
C7 N1 Al1 122.75(14)
C6 O1 C15 117.81(17)
N2 C8 N1' 128.03(19)
N2 C8 S2 114.53(16)
N1' C8 S2 117.36(15)
C9 S2 C8 90.15(11)
C14 C9 C10 122.1(2)
C14 C9 S2 109.35(17)
C10 C9 S2 128.43(19)
C11 C10 C9 117.0(2)
C10 C11 C12 122.2(2)
C13 C12 C11 120.1(2)
O2 C13 C12 126.4(2)
O2 C13 C14 114.58(19)
C12 C13 C14 119.0(2)
C9 C14 C13 119.5(2)
C9 C14 N2 115.53(19)
C13 C14 N2 124.82(19)
C8 N2 C14 110.39(17)
C8 N2 Al1 126.95(15)
C14 N2 Al1 122.35(14)
C13 O2 C16 118.16(18)
C4M Al2 C5M 115.58(18)
C4M Al2 C3M 106.65(17)
C5M Al2 C3M 118.07(16)
C4M Al2 N1' 105.83(11)
C5M Al2 N1' 104.90(11)
C3M Al2 N1' 104.57(11)
C1MA Al1A C2MA 131.5(14)
C1MA Al1A N2A 107.0(12)
C2MA Al1A N2A 106.6(11)
C1MA Al1A N1A 108.8(12)
C2MA Al1A N1A 106.8(11)
N2A Al1A N1A 87.4(8)
C1A N1'A C8A 116.0(14)
C1A N1'A Al2A 121.2(12)
C8A N1'A Al2A 121.5(12)
N1A C1A N1'A 129.1(14)
N1A C1A S1A 114.6(10)
N1'A C1A S1A 116.3(12)
C2A S1A C1A 90.1(8)
C7A C2A C3A 122.8(14)
C7A C2A S1A 109.0(12)
C3A C2A S1A 128.2(14)
C4A C3A C2A 116.0(17)
C3A C4A C5A 122.0(18)
C6A C5A C4A 121.6(18)
O1A C6A C5A 125.8(17)
O1A C6A C7A 116.6(16)
C5A C6A C7A 117.1(15)
C2A C7A N1A 115.8(13)
C2A C7A C6A 120.4(13)
N1A C7A C6A 123.8(14)
C1A N1A C7A 110.5(12)
C1A N1A Al1A 126.9(11)
C7A N1A Al1A 122.1(11)
C6A O1A C15A 118.8(19)
N2A C8A N1'A 130.3(14)
N2A C8A S2A 114.6(10)
N1'A C8A S2A 115.2(12)
C9A S2A C8A 89.6(8)
C14A C9A C10A 122.2(14)
C14A C9A S2A 109.8(11)
C10A C9A S2A 128.0(14)
C11A C10A C9A 115.4(18)
C10A C11A C12A 124.4(19)
C13A C12A C11A 119.2(18)
O2A C13A C12A 127.0(16)
O2A C13A C14A 114.7(15)
C12A C13A C14A 118.2(15)
C9A C14A N2A 115.7(12)
C9A C14A C13A 120.4(13)
N2A C14A C13A 123.6(14)
C8A N2A C14A 110.3(12)
C8A N2A Al1A 126.0(11)
C14A N2A Al1A 123.1(11)
C13A O2A C16A 121(2)
C4MA Al2A C3MA 113.2(13)
C4MA Al2A C5MA 114.1(13)
C3MA Al2A C5MA 114.4(14)
C4MA Al2A N1'A 101.4(18)
C3MA Al2A N1'A 106.0(13)
C5MA Al2A N1'A 106.3(13)
C6T C1T C2T 118.7(8)
C6T C1T C7T 120.7(8)
C2T C1T C7T 120.7(8)
C1T C2T C3T 118.3(9)
C4T C3T C2T 121.3(9)
C5T C4T C3T 118.0(8)
C4T C5T C6T 121.8(9)
C1T C6T C5T 121.8(9)

loop_
_geom_bond_atom_site_label_1
_geom_bond_atom_site_label_2
_geom_bond_distance
Al1 C1M 1.960(2)
Al1 C2M 1.967(2)
Al1 N1 1.9948(18)
Al1 N2 1.9957(19)
N1' C8 1.365(3)
N1' C1 1.366(3)
N1' Al2 2.0660(19)
C1 N1 1.334(3)
C1 S1 1.747(2)
S1 C2 1.736(2)
C2 C7 1.389(3)
C2 C3 1.404(3)
C3 C4 1.380(3)
C4 C5 1.401(3)
C5 C6 1.388(3)
C6 O1 1.360(3)
C6 C7 1.403(3)
C7 N1 1.408(3)
O1 C15 1.436(3)
C8 N2 1.328(3)
C8 S2 1.750(2)
S2 C9 1.739(3)
C9 C14 1.389(3)
C9 C10 1.399(3)
C10 C11 1.384(3)
C11 C12 1.397(3)
C12 C13 1.385(3)
C13 O2 1.359(3)
C13 C14 1.407(3)
C14 N2 1.408(3)
O2 C16 1.437(3)
Al2 C4M 1.956(3)
Al2 C5M 1.963(3)
Al2 C3M 1.967(3)
Al1A C1MA 1.968(15)
Al1A C2MA 1.969(15)
Al1A N2A 1.991(13)
Al1A N1A 2.002(13)
N1'A C1A 1.362(14)
N1'A C8A 1.367(14)
N1'A Al2A 2.074(16)
C1A N1A 1.323(14)
C1A S1A 1.746(14)
S1A C2A 1.742(15)
C2A C7A 1.389(15)
C2A C3A 1.407(15)
C3A C4A 1.383(16)
C4A C5A 1.402(16)
C5A C6A 1.390(16)
C6A O1A 1.357(15)
C6A C7A 1.409(15)
C7A N1A 1.400(14)
O1A C15A 1.442(16)
C8A N2A 1.326(14)
C8A S2A 1.767(14)
S2A C9A 1.740(14)
C9A C14A 1.388(15)
C9A C10A 1.409(15)
C10A C11A 1.379(16)
C11A C12A 1.396(16)
C12A C13A 1.393(16)
C13A O2A 1.359(15)
C13A C14A 1.410(15)
C14A N2A 1.408(14)
O2A C16A 1.447(17)
Al2A C4MA 1.943(18)
Al2A C3MA 1.957(15)
Al2A C5MA 1.958(15)
C1T C6T 1.368(11)
C1T C2T 1.395(10)
C1T C7T 1.511(12)
C2T C3T 1.414(10)
C3T C4T 1.395(11)
C4T C5T 1.348(10)
C5T C6T 1.370(11)

loop_
_geom_torsion_atom_site_label_1
_geom_torsion_atom_site_label_2
_geom_torsion_atom_site_label_3
_geom_torsion_atom_site_label_4
_geom_torsion
C8 N1' C1 N1 22.5(3)
Al2 N1' C1 N1 -147.15(19)
C8 N1' C1 S1 -154.16(16)
Al2 N1' C1 S1 36.1(2)
N1 C1 S1 C2 1.19(17)
N1' C1 S1 C2 178.35(18)
C1 S1 C2 C7 -0.01(16)
C1 S1 C2 C3 178.2(2)
C7 C2 C3 C4 0.5(3)
S1 C2 C3 C4 -177.54(18)
C2 C3 C4 C5 0.6(4)
C3 C4 C5 C6 0.2(4)
C4 C5 C6 O1 176.9(2)
C4 C5 C6 C7 -2.1(3)
C3 C2 C7 C6 -2.4(3)
S1 C2 C7 C6 175.93(16)
C3 C2 C7 N1 -179.5(2)
S1 C2 C7 N1 -1.1(2)
O1 C6 C7 C2 -175.91(19)
C5 C6 C7 C2 3.2(3)
O1 C6 C7 N1 0.9(3)
C5 C6 C7 N1 180.00(19)
N1' C1 N1 C7 -178.8(2)
S1 C1 N1 C7 -2.0(2)
N1' C1 N1 Al1 -6.2(3)
S1 C1 N1 Al1 170.62(10)
C2 C7 N1 C1 2.0(3)
C6 C7 N1 C1 -174.9(2)
C2 C7 N1 Al1 -170.93(15)
C6 C7 N1 Al1 12.2(3)
C5 C6 O1 C15 3.9(3)
C7 C6 O1 C15 -177.10(19)
C1 N1' C8 N2 -22.0(3)
Al2 N1' C8 N2 147.71(18)
C1 N1' C8 S2 154.59(16)
Al2 N1' C8 S2 -35.7(2)
N2 C8 S2 C9 -1.45(17)
N1' C8 S2 C9 -178.47(17)
C8 S2 C9 C14 0.18(17)
C8 S2 C9 C10 -176.9(2)
C14 C9 C10 C11 0.5(3)
S2 C9 C10 C11 177.18(18)
C9 C10 C11 C12 -2.0(3)
C10 C11 C12 C13 0.8(4)
C11 C12 C13 O2 -176.2(2)
C11 C12 C13 C14 1.9(4)
C10 C9 C14 C13 2.2(3)
S2 C9 C14 C13 -175.09(17)
C10 C9 C14 N2 178.3(2)
S2 C9 C14 N2 1.0(2)
O2 C13 C14 C9 175.0(2)
C12 C13 C14 C9 -3.3(3)
O2 C13 C14 N2 -0.7(3)
C12 C13 C14 N2 -179.1(2)
N1' C8 N2 C14 178.9(2)
S2 C8 N2 C14 2.2(2)
N1' C8 N2 Al1 5.1(3)
S2 C8 N2 Al1 -171.50(10)
C9 C14 N2 C8 -2.1(3)
C13 C14 N2 C8 173.8(2)
C9 C14 N2 Al1 171.96(15)
C13 C14 N2 Al1 -12.1(3)
C12 C13 O2 C16 -0.2(4)
C14 C13 O2 C16 -178.4(2)
C8A N1'A C1A N1A 23(4)
Al2A N1'A C1A N1A -144.0(18)
C8A N1'A C1A S1A -156(2)
Al2A N1'A C1A S1A 37(3)
N1A C1A S1A C2A 1.1(13)
N1'A C1A S1A C2A -179.4(19)
C1A S1A C2A C7A -0.9(12)
C1A S1A C2A C3A -178.4(14)
C7A C2A C3A C4A 4(3)
S1A C2A C3A C4A -178.7(15)
C2A C3A C4A C5A -2(4)
C3A C4A C5A C6A -1(4)
C4A C5A C6A O1A 174(3)
C4A C5A C6A C7A 2(4)
C3A C2A C7A N1A 178.3(19)
S1A C2A C7A N1A 1(2)
C3A C2A C7A C6A -4(3)
S1A C2A C7A C6A 179(2)
O1A C6A C7A C2A -172(3)
C5A C6A C7A C2A 0(4)
O1A C6A C7A N1A 6(4)
C5A C6A C7A N1A 178(3)
N1'A C1A N1A C7A 180(2)
S1A C1A N1A C7A -1(2)
N1'A C1A N1A Al1A -8(3)
S1A C1A N1A Al1A 171.5(15)
C2A C7A N1A C1A 0(3)
C6A C7A N1A C1A -178(2)
C2A C7A N1A Al1A -172.7(16)
C6A C7A N1A Al1A 9(4)
C5A C6A O1A C15A 3(5)
C7A C6A O1A C15A 175(3)
C1A N1'A C8A N2A -24(4)
Al2A N1'A C8A N2A 143.3(19)
C1A N1'A C8A S2A 157.2(19)
Al2A N1'A C8A S2A -36(3)
N2A C8A S2A C9A -0.2(13)
N1'A C8A S2A C9A 179(2)
C8A S2A C9A C14A 1.4(12)
C8A S2A C9A C10A -179.8(15)
C14A C9A C10A C11A -1(3)
S2A C9A C10A C11A -179.3(17)
C9A C10A C11A C12A -2(4)
C10A C11A C12A C13A 1(4)
C11A C12A C13A O2A -176(3)
C11A C12A C13A C14A 3(4)
C10A C9A C14A N2A 179(2)
S2A C9A C14A N2A -2(2)
C10A C9A C14A C13A 4(3)
S2A C9A C14A C13A -177.2(19)
O2A C13A C14A C9A 174(2)
C12A C13A C14A C9A -5(4)
O2A C13A C14A N2A -1(4)
C12A C13A C14A N2A -179(2)
N1'A C8A N2A C14A -180(3)
S2A C8A N2A C14A -1(2)
N1'A C8A N2A Al1A 9(3)
S2A C8A N2A Al1A -172.5(15)
C9A C14A N2A C8A 2(3)
C13A C14A N2A C8A 177(2)
C9A C14A N2A Al1A 174.0(16)
C13A C14A N2A Al1A -11(3)
C12A C13A O2A C16A -3(5)
C14A C13A O2A C16A 178(3)
C6T C1T C2T C3T 4(3)
C7T C1T C2T C3T -174.9(10)
C1T C2T C3T C4T -1(2)
C2T C3T C4T C5T -2.5(15)
C3T C4T C5T C6T 3.1(16)
C2T C1T C6T C5T -4(3)
C7T C1T C6T C5T 175.4(12)
C4T C5T C6T C1T 0(2)
